data_1542515
loop_
_publ_author_name
'Liu, Jing'
'Zhu, Long-Guan'

_publ_section_title
;
 Bis(1,10-phenanthroline-\k^2^<i>N</i>,<i>N</i>')platinum(II)
 bis(3-carboxybenzenesulfonate) dihydrate
;
_journal_coeditor_code IM4001
_journal_issue 2
_journal_name_full IUCrData
_journal_page_first x160211
_journal_paper_doi 10.1107/S241431461600211X
_journal_volume 1
_journal_year 2016
_chemical_formula_iupac '[Pt (C12 H8 N2)2] (C7 H5 O5 S)2, 2H2 O'
_chemical_formula_moiety 'C24 H16 N4 Pt 2+, 2(C7 H5 O5 S -), 2(H2 O)'
_chemical_formula_sum 'C38 H30 N4 O12 Pt S2'
_chemical_formula_weight 993.87
_chemical_name_systematic
;
Bis(1,10-phenanthroline-\k^2^<i>N</i>,<i>N</i>')platinum(II)
bis(3-carboxybenzenesulfonate) dihydrate
;
_space_group_IT_number 14
_symmetry_cell_setting monoclinic
_symmetry_space_group_name_Hall '-P 2yn'
_symmetry_space_group_name_H-M 'P 1 21/n 1'
_atom_sites_solution_hydrogens geom
_atom_sites_solution_primary direct
_atom_sites_solution_secondary difmap
_audit_creation_method SHELXL-97
_cell_angle_alpha 90.00
_cell_angle_beta 97.296(10)
_cell_angle_gamma 90.00
_cell_formula_units_Z 2
_cell_length_a 6.9957(7)
_cell_length_b 12.0819(10)
_cell_length_c 20.904(2)
_cell_measurement_reflns_used 2156
_cell_measurement_temperature 295(2)
_cell_measurement_theta_max 29.15
_cell_measurement_theta_min 2.93
_cell_volume 1752.5(3)
_computing_cell_refinement
;
CrysAlis PRO (Oxford Diffraction, 2009)
;
_computing_data_collection
;
CrysAlis PRO (Oxford Diffraction, 2009)
;
_computing_data_reduction
;
CrysAlis PRO (Oxford Diffraction, 2009)
;
_computing_molecular_graphics
;
ORTEP-3 for Windows (Farrugia, 2012)
;
_computing_publication_material
;
WinGX (Farrugia, 2012)
;
_diffrn_ambient_temperature 295(2)
_diffrn_measured_fraction_theta_full 0.997
_diffrn_measured_fraction_theta_max 0.997
_diffrn_measurement_device_type 'Oxford Diffraction Xcalibur Atlas Gemini ultra'
_diffrn_measurement_method '\w scans'
_diffrn_radiation_monochromator graphite
_diffrn_radiation_source 'fine-focus sealed tube'
_diffrn_radiation_type MoK\a
_diffrn_radiation_wavelength 0.71073
_diffrn_reflns_av_R_equivalents 0.0468
_diffrn_reflns_av_sigmaI/netI 0.0679
_diffrn_reflns_limit_h_max 7
_diffrn_reflns_limit_h_min -8
_diffrn_reflns_limit_k_max 11
_diffrn_reflns_limit_k_min -14
_diffrn_reflns_limit_l_max 22
_diffrn_reflns_limit_l_min -24
_diffrn_reflns_number 7677
_diffrn_reflns_theta_full 25.05
_diffrn_reflns_theta_max 25.05
_diffrn_reflns_theta_min 3.39
_diffrn_standards_decay_% 0
_diffrn_standards_interval_count 0
_diffrn_standards_number 0
_exptl_absorpt_coefficient_mu 4.198
_exptl_absorpt_correction_T_max 0.6114
_exptl_absorpt_correction_T_min 0.2845
_exptl_absorpt_correction_type multi-scan
_exptl_absorpt_process_details
;
(CrysAlis PRO; Oxford Diffraction, 2009)
;
_exptl_crystal_colour brown
_exptl_crystal_density_diffrn 1.883
_exptl_crystal_density_method 'not measured'
_exptl_crystal_description needle
_exptl_crystal_F_000 984
_exptl_crystal_size_max 0.40
_exptl_crystal_size_mid 0.15
_exptl_crystal_size_min 0.13
_refine_diff_density_max 1.346
_refine_diff_density_min -0.756
_refine_ls_extinction_method none
_refine_ls_goodness_of_fit_ref 1.159
_refine_ls_hydrogen_treatment mixed
_refine_ls_matrix_type full
_refine_ls_number_parameters 265
_refine_ls_number_reflns 3087
_refine_ls_number_restraints 5
_refine_ls_restrained_S_all 1.159
_refine_ls_R_factor_all 0.0786
_refine_ls_R_factor_gt 0.0496
_refine_ls_shift/su_max 0.000
_refine_ls_shift/su_mean 0.000
_refine_ls_structure_factor_coef Fsqd
_refine_ls_weighting_details 'calc w=1/[\s^2^(Fo^2^)+(0.0463P)^2^+1.9422P] where P=(Fo^2^+2Fc^2^)/3'
_refine_ls_weighting_scheme calc
_refine_ls_wR_factor_gt 0.1105
_refine_ls_wR_factor_ref 0.1216
_reflns_number_gt 2202
_reflns_number_total 3087
_reflns_threshold_expression >2sigma(I)
_cod_data_source_file im4001sup1.cif
_cod_data_source_block I
_cod_depositor_comments 'Adding full bibliography for 1542515.cif.'
_cod_original_sg_symbol_H-M 'P 21/n'
_cod_database_code 1542515
_cod_database_fobs_code 1542515

loop_
_symmetry_equiv_pos_as_xyz
'x, y, z'
'-x+1/2, y+1/2, -z+1/2'
'-x, -y, -z'
'x-1/2, -y-1/2, z-1/2'

loop_
_atom_site_type_symbol
_atom_site_label
_atom_site_fract_x
_atom_site_fract_y
_atom_site_fract_z
_atom_site_U_iso_or_equiv
_atom_site_adp_type
_atom_site_calc_flag
_atom_site_refinement_flags
_atom_site_occupancy
_atom_site_symmetry_multiplicity
O O1W 0.4465(17) 0.3570(11) 0.1629(4) 0.135(5) Uani d D 1 1
H H1A 0.48(3) 0.413(4) 0.186(3) 0.160 Uiso d D 1 1
H H1B 0.44(3) 0.302(5) 0.189(2) 0.160 Uiso d D 1 1
Pt Pt1 0.0000 0.0000 0.0000 0.03467(18) Uani d S 1 2
S S1 0.2546(4) 0.3824(3) -0.22026(14) 0.0649(8) Uani d . 1 1
N N1 0.1230(9) -0.0662(5) 0.0841(3) 0.0354(16) Uani d . 1 1
C C12 0.1129(11) -0.2246(7) 0.0181(5) 0.040(2) Uani d . 1 1
C C11 0.1365(11) -0.1803(7) 0.0815(4) 0.037(2) Uani d . 1 1
C C14 0.3660(11) 0.2165(7) -0.0524(4) 0.0346(19) Uani d . 1 1
C C19 0.3717(12) 0.1080(7) -0.0727(4) 0.042(2) Uani d . 1 1
H H19 0.4000 0.0515 -0.0427 0.050 Uiso calc R 1 1
N N2 0.0730(9) -0.1517(5) -0.0315(3) 0.0356(16) Uani d . 1 1
C C15 0.3292(11) 0.3015(7) -0.0961(4) 0.040(2) Uani d . 1 1
H H15 0.3283 0.3746 -0.0822 0.047 Uiso calc R 1 1
C C16 0.2934(12) 0.2762(8) -0.1612(4) 0.042(2) Uani d . 1 1
C C8 0.1435(14) -0.3731(8) -0.0563(6) 0.062(3) Uani d . 1 1
H H8 0.1646 -0.4472 -0.0652 0.074 Uiso calc R 1 1
O O2 0.3736(11) 0.3364(6) 0.0359(3) 0.070(2) Uani d . 1 1
H H2A 0.3916 0.3416 0.0753 0.106 Uiso calc RD 1 1
C C18 0.3351(13) 0.0836(8) -0.1375(5) 0.047(2) Uani d . 1 1
H H18 0.3365 0.0106 -0.1515 0.057 Uiso calc R 1 1
C C4 0.1922(12) -0.2446(8) 0.1343(5) 0.048(2) Uani d . 1 1
O O1 0.4453(11) 0.1592(6) 0.0573(3) 0.072(2) Uani d . 1 1
O O5 0.4059(10) 0.3743(6) -0.2592(3) 0.071(2) Uani d . 1 1
C C7 0.1426(12) -0.3370(7) 0.0087(5) 0.051(3) Uani d . 1 1
C C5 0.2090(15) -0.3632(9) 0.1251(6) 0.065(3) Uani d . 1 1
H H5 0.2319 -0.4104 0.1604 0.078 Uiso calc R 1 1
C C17 0.2968(13) 0.1676(9) -0.1812(5) 0.051(2) Uani d . 1 1
H H17 0.2728 0.1512 -0.2250 0.061 Uiso calc R 1 1
C C6 0.1908(14) -0.4040(9) 0.0645(6) 0.063(3) Uani d . 1 1
H H6 0.2107 -0.4793 0.0589 0.075 Uiso calc R 1 1
C C2 0.2373(14) -0.0813(10) 0.1967(5) 0.060(3) Uani d . 1 1
H H2 0.2756 -0.0454 0.2356 0.071 Uiso calc R 1 1
C C13 0.3961(13) 0.2350(9) 0.0194(5) 0.051(2) Uani d . 1 1
C C9 0.1130(14) -0.2979(9) -0.1053(5) 0.058(3) Uani d . 1 1
H H9 0.1125 -0.3205 -0.1479 0.070 Uiso calc R 1 1
C C10 0.0829(13) -0.1876(8) -0.0911(5) 0.050(2) Uani d . 1 1
H H10 0.0690 -0.1366 -0.1247 0.060 Uiso calc R 1 1
C C1 0.1804(14) -0.0196(8) 0.1412(5) 0.052(3) Uani d . 1 1
H H1 0.1826 0.0572 0.1440 0.062 Uiso calc R 1 1
C C3 0.2370(13) -0.1932(10) 0.1941(5) 0.060(3) Uani d . 1 1
H H3 0.2659 -0.2350 0.2314 0.071 Uiso calc R 1 1
O O3 0.249(2) 0.4796(7) -0.1881(5) 0.158(6) Uani d . 1 1
O O4 0.0693(13) 0.3532(9) -0.2588(5) 0.132(4) Uani d . 1 1

loop_
_atom_site_aniso_label
_atom_site_aniso_U_11
_atom_site_aniso_U_22
_atom_site_aniso_U_33
_atom_site_aniso_U_12
_atom_site_aniso_U_13
_atom_site_aniso_U_23
O1W 0.098(7) 0.268(15) 0.039(5) 0.036(10) 0.005(5) -0.033(6)
Pt1 0.0381(3) 0.0305(3) 0.0373(3) 0.0038(3) 0.01218(19) 0.0002(2)
S1 0.0707(18) 0.0720(19) 0.0559(17) 0.0306(16) 0.0230(14) 0.0305(15)
N1 0.031(4) 0.035(4) 0.043(4) 0.004(3) 0.013(3) 0.003(3)
C12 0.021(4) 0.040(5) 0.063(6) 0.006(4) 0.014(4) 0.001(4)
C11 0.025(4) 0.038(5) 0.051(6) 0.004(4) 0.017(4) 0.008(4)
C14 0.023(4) 0.045(5) 0.036(5) -0.004(4) 0.005(4) -0.001(4)
C19 0.040(5) 0.046(5) 0.040(5) 0.000(4) 0.006(4) 0.008(4)
N2 0.033(4) 0.034(4) 0.041(4) 0.008(3) 0.007(3) 0.000(3)
C15 0.038(5) 0.037(5) 0.046(6) 0.011(4) 0.014(4) 0.000(4)
C16 0.041(5) 0.051(6) 0.038(5) 0.006(4) 0.014(4) 0.013(4)
C8 0.047(6) 0.037(6) 0.105(10) 0.001(5) 0.020(6) -0.027(6)
O2 0.089(5) 0.082(6) 0.037(4) 0.015(5) 0.001(4) -0.015(4)
C18 0.052(6) 0.040(5) 0.051(6) -0.012(5) 0.013(5) -0.001(4)
C4 0.029(5) 0.062(6) 0.057(7) 0.004(5) 0.013(4) 0.019(5)
O1 0.094(6) 0.078(5) 0.042(4) 0.001(5) -0.006(4) 0.020(4)
O5 0.071(5) 0.090(5) 0.057(5) 0.016(4) 0.029(4) 0.028(4)
C7 0.033(5) 0.031(5) 0.089(8) -0.002(4) 0.004(5) 0.001(5)
C5 0.059(7) 0.053(7) 0.084(9) 0.007(6) 0.016(6) 0.029(6)
C17 0.046(5) 0.070(7) 0.035(5) -0.002(5) 0.004(4) -0.014(5)
C6 0.052(6) 0.037(6) 0.102(10) 0.003(5) 0.020(6) 0.009(6)
C2 0.058(6) 0.085(8) 0.036(6) 0.021(6) 0.008(5) 0.001(5)
C13 0.034(5) 0.063(7) 0.056(7) -0.009(5) 0.011(5) -0.014(6)
C9 0.052(6) 0.054(7) 0.071(8) 0.000(5) 0.014(5) -0.029(6)
C10 0.056(6) 0.056(6) 0.041(6) 0.003(5) 0.018(5) -0.007(5)
C1 0.054(6) 0.061(7) 0.041(6) 0.014(5) 0.011(5) -0.010(5)
C3 0.043(5) 0.091(9) 0.046(7) 0.011(6) 0.008(5) 0.031(6)
O3 0.328(19) 0.060(6) 0.110(8) 0.082(8) 0.120(10) 0.058(6)
O4 0.078(6) 0.169(11) 0.142(9) 0.017(7) -0.013(6) 0.098(8)

loop_
_atom_type_symbol
_atom_type_description
_atom_type_scat_dispersion_real
_atom_type_scat_dispersion_imag
_atom_type_scat_source
C C 0.0033 0.0016 'International Tables Vol C Tables 4.2.6.8 and 6.1.1.4'
H H 0.0000 0.0000 'International Tables Vol C Tables 4.2.6.8 and 6.1.1.4'
N N 0.0061 0.0033 'International Tables Vol C Tables 4.2.6.8 and 6.1.1.4'
O O 0.0106 0.0060 'International Tables Vol C Tables 4.2.6.8 and 6.1.1.4'
Pt Pt -1.7033 8.3905 'International Tables Vol C Tables 4.2.6.8 and 6.1.1.4'
S S 0.1246 0.1234 'International Tables Vol C Tables 4.2.6.8 and 6.1.1.4'

loop_
_geom_angle_atom_site_label_1
_geom_angle_atom_site_label_2
_geom_angle_atom_site_label_3
_geom_angle_site_symmetry_1
_geom_angle_site_symmetry_3
_geom_angle
_geom_angle_publ_flag
H1A O1W H1B . . 107(3) ?
N1 Pt1 N1 . 3 180.0(4) yes
N1 Pt1 N2 . 3 99.9(3) yes
N1 Pt1 N2 3 3 80.1(3) yes
N1 Pt1 N2 . . 80.1(3) yes
N1 Pt1 N2 3 . 99.9(3) yes
N2 Pt1 N2 3 . 180.0(5) yes
O3 S1 O5 . . 114.6(7) yes
O3 S1 O4 . . 113.4(8) yes
O5 S1 O4 . . 109.7(6) yes
O3 S1 C16 . . 107.0(5) ?
O5 S1 C16 . . 106.8(4) ?
O4 S1 C16 . . 104.6(5) ?
C1 N1 C11 . . 116.2(8) ?
C1 N1 Pt1 . . 131.1(6) ?
C11 N1 Pt1 . . 112.5(6) ?
N2 C12 C7 . . 123.0(9) ?
N2 C12 C11 . . 117.1(8) ?
C7 C12 C11 . . 119.8(9) ?
C4 C11 N1 . . 123.3(9) ?
C4 C11 C12 . . 121.8(9) ?
N1 C11 C12 . . 114.3(8) ?
C15 C14 C19 . . 121.0(8) ?
C15 C14 C13 . . 122.8(8) ?
C19 C14 C13 . . 116.2(8) ?
C18 C19 C14 . . 119.7(8) ?
C18 C19 H19 . . 120.2 ?
C14 C19 H19 . . 120.2 ?
C10 N2 C12 . . 118.2(8) ?
C10 N2 Pt1 . . 129.9(6) ?
C12 N2 Pt1 . . 111.9(6) ?
C14 C15 C16 . . 118.8(8) ?
C14 C15 H15 . . 120.6 ?
C16 C15 H15 . . 120.6 ?
C17 C16 C15 . . 120.0(8) ?
C17 C16 S1 . . 118.9(7) ?
C15 C16 S1 . . 121.0(7) ?
C9 C8 C7 . . 119.5(9) ?
C9 C8 H8 . . 120.2 ?
C7 C8 H8 . . 120.2 ?
C13 O2 H2A . . 109.5 ?
C17 C18 C19 . . 119.6(9) ?
C17 C18 H18 . . 120.2 ?
C19 C18 H18 . . 120.2 ?
C11 C4 C3 . . 118.6(10) ?
C11 C4 C5 . . 118.3(10) ?
C3 C4 C5 . . 123.1(9) ?
C12 C7 C6 . . 117.6(10) ?
C12 C7 C8 . . 116.7(9) ?
C6 C7 C8 . . 125.2(10) ?
C6 C5 C4 . . 119.0(10) ?
C6 C5 H5 . . 120.5 ?
C4 C5 H5 . . 120.5 ?
C18 C17 C16 . . 120.8(9) ?
C18 C17 H17 . . 119.6 ?
C16 C17 H17 . . 119.6 ?
C5 C6 C7 . . 123.0(10) ?
C5 C6 H6 . . 118.5 ?
C7 C6 H6 . . 118.5 ?
C3 C2 C1 . . 120.1(10) ?
C3 C2 H2 . . 119.9 ?
C1 C2 H2 . . 119.9 ?
O1 C13 O2 . . 124.7(10) ?
O1 C13 C14 . . 121.6(9) ?
O2 C13 C14 . . 113.7(9) ?
C8 C9 C10 . . 119.5(10) ?
C8 C9 H9 . . 120.3 ?
C10 C9 H9 . . 120.3 ?
N2 C10 C9 . . 122.7(9) ?
N2 C10 H10 . . 118.6 ?
C9 C10 H10 . . 118.6 ?
N1 C1 C2 . . 122.7(10) ?
N1 C1 H1 . . 118.6 ?
C2 C1 H1 . . 118.6 ?
C2 C3 C4 . . 118.7(9) ?
C2 C3 H3 . . 120.6 ?
C4 C3 H3 . . 120.6 ?

loop_
_geom_bond_atom_site_label_1
_geom_bond_atom_site_label_2
_geom_bond_site_symmetry_2
_geom_bond_distance
_geom_bond_publ_flag
O1W H1A . 0.845(19) ?
O1W H1B . 0.87(2) ?
Pt1 N1 . 2.022(7) yes
Pt1 N1 3 2.022(7) yes
Pt1 N2 3 2.034(6) yes
Pt1 N2 . 2.034(6) yes
S1 O3 . 1.357(10) yes
S1 O5 . 1.418(7) yes
S1 O4 . 1.479(10) yes
S1 C16 . 1.777(9) ?
N1 C1 . 1.333(11) ?
N1 C11 . 1.384(10) ?
C12 N2 . 1.362(11) ?
C12 C7 . 1.392(12) ?
C12 C11 . 1.419(12) ?
C11 C4 . 1.365(12) ?
C14 C15 . 1.377(11) ?
C14 C19 . 1.381(12) ?
C14 C13 . 1.505(12) ?
C19 C18 . 1.380(12) ?
C19 H19 . 0.9300 ?
N2 C10 . 1.331(11) ?
C15 C16 . 1.386(12) ?
C15 H15 . 0.9300 ?
C16 C17 . 1.378(13) ?
C8 C9 . 1.365(15) ?
C8 C7 . 1.428(14) ?
C8 H8 . 0.9300 ?
O2 C13 . 1.289(11) yes
O2 H2A . 0.8200 ?
C18 C17 . 1.368(13) ?
C18 H18 . 0.9300 ?
C4 C3 . 1.396(14) ?
C4 C5 . 1.452(14) ?
O1 C13 . 1.231(12) yes
C7 C6 . 1.424(14) ?
C5 C6 . 1.349(15) ?
C5 H5 . 0.9300 ?
C17 H17 . 0.9300 ?
C6 H6 . 0.9300 ?
C2 C3 . 1.353(15) ?
C2 C1 . 1.394(13) ?
C2 H2 . 0.9300 ?
C9 C10 . 1.388(13) ?
C9 H9 . 0.9300 ?
C10 H10 . 0.9300 ?
C1 H1 . 0.9300 ?
C3 H3 . 0.9300 ?

loop_
_geom_hbond_atom_site_label_D
_geom_hbond_atom_site_label_H
_geom_hbond_atom_site_label_A
_geom_hbond_site_symmetry_A
_geom_hbond_distance_DH
_geom_hbond_distance_HA
_geom_hbond_distance_DA
_geom_hbond_angle_DHA
_geom_hbond_publ_flag
O2 H2A O1W . 0.82 1.83 2.650(10) 176.5 yes
O1W H1A O3 3_665 0.845(19) 2.32(14) 2.90(2) 126(14) yes
C6 H6 O2 1_545 0.93 2.57 3.468(13) 161 yes
C10 H1 O5 2_544 0.93 2.46 3.228(12) 140 yes

loop_
_geom_torsion_atom_site_label_1
_geom_torsion_atom_site_label_2
_geom_torsion_atom_site_label_3
_geom_torsion_atom_site_label_4
_geom_torsion_site_symmetry_1
_geom_torsion
N2 Pt1 N1 C1 3 -13.2(8)
N2 Pt1 N1 C1 . 166.8(8)
N2 Pt1 N1 C11 3 162.1(5)
N2 Pt1 N1 C11 . -17.9(5)
C1 N1 C11 C4 . 4.4(12)
Pt1 N1 C11 C4 . -171.7(6)
C1 N1 C11 C12 . -167.5(7)
Pt1 N1 C11 C12 . 16.4(8)
N2 C12 C11 C4 . -174.5(7)
C7 C12 C11 C4 . 1.5(12)
N2 C12 C11 N1 . -2.5(11)
C7 C12 C11 N1 . 173.5(7)
C15 C14 C19 C18 . -1.7(12)
C13 C14 C19 C18 . 176.6(8)
C7 C12 N2 C10 . -7.2(12)
C11 C12 N2 C10 . 168.7(7)
C7 C12 N2 Pt1 . 171.6(6)
C11 C12 N2 Pt1 . -12.5(9)
N1 Pt1 N2 C10 . -165.0(8)
N1 Pt1 N2 C10 3 15.0(8)
N1 Pt1 N2 C12 . 16.4(5)
N1 Pt1 N2 C12 3 -163.6(5)
C19 C14 C15 C16 . 1.4(12)
C13 C14 C15 C16 . -176.7(7)
C14 C15 C16 C17 . -0.6(13)
C14 C15 C16 S1 . -177.4(6)
O3 S1 C16 C17 . 177.2(10)
O5 S1 C16 C17 . -59.7(8)
O4 S1 C16 C17 . 56.6(9)
O3 S1 C16 C15 . -6.0(11)
O5 S1 C16 C15 . 117.2(8)
O4 S1 C16 C15 . -126.6(8)
C14 C19 C18 C17 . 1.1(13)
N1 C11 C4 C3 . 0.4(13)
C12 C11 C4 C3 . 171.7(8)
N1 C11 C4 C5 . -177.4(8)
C12 C11 C4 C5 . -6.1(13)
N2 C12 C7 C6 . 177.6(8)
C11 C12 C7 C6 . 1.8(12)
N2 C12 C7 C8 . 4.4(13)
C11 C12 C7 C8 . -171.3(8)
C9 C8 C7 C12 . -0.9(14)
C9 C8 C7 C6 . -173.5(9)
C11 C4 C5 C6 . 7.5(14)
C3 C4 C5 C6 . -170.2(9)
C19 C18 C17 C16 . -0.3(14)
C15 C16 C17 C18 . 0.1(14)
S1 C16 C17 C18 . 176.9(7)
C4 C5 C6 C7 . -4.4(16)
C12 C7 C6 C5 . -0.2(15)
C8 C7 C6 C5 . 172.3(10)
C15 C14 C13 O1 . -173.6(9)
C19 C14 C13 O1 . 8.2(12)
C15 C14 C13 O2 . 3.7(12)
C19 C14 C13 O2 . -174.5(8)
C7 C8 C9 C10 . 0.4(15)
C12 N2 C10 C9 . 6.6(13)
Pt1 N2 C10 C9 . -172.0(7)
C8 C9 C10 N2 . -3.3(15)
C11 N1 C1 C2 . -4.8(13)
Pt1 N1 C1 C2 . 170.4(7)
C3 C2 C1 N1 . 0.4(15)
C1 C2 C3 C4 . 4.6(15)
C11 C4 C3 C2 . -4.9(14)
C5 C4 C3 C2 . 172.8(9)
